data_4060632
loop_
_publ_author_name
'Hou, Junxian'
'Sun, Wen-Hua'
'Zhang, Shu'
'Ma, Hongwei'
'Deng, Yuan'
'Lu, Xiaoming'

_publ_section_title
;
 Synthesis and Characterization of Tridentate Nickel Complexes Bearing
 P&#x2227;N&#x2227;N and P&#x2227;N&#x2227;P Ligands and Their Catalytic
 Property in Ethylene Oligomerization
;
_journal_coden_ASTM ORGND7
_journal_issue 1
_journal_name_full Organometallics
_journal_page_first 236
_journal_page_last 244
_journal_paper_doi 10.1021/om0507979
_journal_volume 25
_journal_year 2006
_chemical_formula_sum 'C30 H27 Br2 N2 Ni O P'
_chemical_formula_weight 681.04
_space_group_IT_number 14
_symmetry_cell_setting monoclinic
_symmetry_space_group_name_Hall '-P 2yn'
_symmetry_space_group_name_H-M 'P 1 21/n 1'
_cell_angle_alpha 90.00
_cell_angle_beta 104.7810(10)
_cell_angle_gamma 90.00
_cell_formula_units_Z 4
_cell_length_a 16.5092(4)
_cell_length_b 10.1035(2)
_cell_length_c 16.9507(5)
_cell_measurement_temperature 293(2)
_cell_volume 2733.82(12)
_diffrn_ambient_temperature 293(2)
_exptl_crystal_density_diffrn 1.655
_cod_depositor_comments
;
The following automatic conversions were performed:
'_symmetry_cell_setting' value 'Monoclinic' changed to 'monoclinic'
according to '/home/saulius/struct/CIF-dictionaries/cif_core.dic'
dictionary named 'cif_core.dic' version 2.4.1 from 2010-06-29.

Automatic conversion script
Id: cif_fix_enum 1527 2010-12-29 10:47:43Z saulius 

 Updated bibliographic information.

 Antanas Vaitkus,
 2019-10-02
;
_cod_original_sg_symbol_H-M 'P 21/n'
_cod_database_code 4060632
_refine_ls_r_factor_ref 0.0846

loop_
_symmetry_equiv_pos_as_xyz
'x, y, z'
'-x+1/2, y+1/2, -z+1/2'
'-x, -y, -z'
'x-1/2, -y-1/2, z-1/2'

loop_
_atom_site_label
_atom_site_type_symbol
_atom_site_fract_x
_atom_site_fract_y
_atom_site_fract_z
_atom_site_U_iso_or_equiv
_atom_site_adp_type
_atom_site_occupancy
_atom_site_symmetry_multiplicity
_atom_site_calc_flag
_atom_site_refinement_flags
_atom_site_disorder_assembly
_atom_site_disorder_group
Ni Ni 0.30141(2) 0.71419(4) 0.04735(2) 0.03128(11) Uani 1 1 d . . .
Br1 Br 0.308170(18) 0.60400(3) 0.166832(19) 0.04441(11) Uani 1 1 d . . .
P P 0.18393(4) 0.81477(7) 0.04468(4) 0.02829(17) Uani 1 1 d . . .
C16 C 0.11625(15) 0.7987(3) -0.05820(16) 0.0292(6) Uani 1 1 d . . .
C30 C 0.10444(18) 0.5334(3) 0.0589(2) 0.0474(8) Uani 1 1 d . . .
H30A H 0.0890 0.4508 0.0789 0.071 Uiso 1 1 calc R . .
H30B H 0.1639 0.5350 0.0649 0.071 Uiso 1 1 calc R . .
H30C H 0.0759 0.5430 0.0023 0.071 Uiso 1 1 calc R . .
C24 C 0.11434(15) 0.7726(3) 0.10859(16) 0.0305(6) Uani 1 1 d . . .
C10 C 0.23986(17) 0.8083(3) -0.11926(17) 0.0358(7) Uani 1 1 d . . .
H10A H 0.2549 0.8300 -0.1669 0.043 Uiso 1 1 calc R . .
C28 C 0.01950(18) 0.6242(3) 0.14931(19) 0.0458(8) Uani 1 1 d . . .
H28A H -0.0038 0.5403 0.1487 0.055 Uiso 1 1 calc R . .
C22 C 0.26060(16) 1.0393(3) 0.13098(18) 0.0377(7) Uani 1 1 d . . .
C9 C 0.44442(18) 0.7506(3) -0.00497(18) 0.0422(8) Uani 1 1 d . . .
C15 C 0.02950(17) 0.7932(3) -0.07185(18) 0.0368(7) Uani 1 1 d . . .
H15A H 0.0054 0.8014 -0.0281 0.044 Uiso 1 1 calc R . .
C11 C 0.15123(16) 0.7914(3) -0.12507(17) 0.0328(7) Uani 1 1 d . . .
C29 C 0.08047(16) 0.6451(3) 0.10650(17) 0.0340(7) Uani 1 1 d . . .
C14 C -0.02117(18) 0.7758(3) -0.14976(19) 0.0429(8) Uani 1 1 d . . .
H14A H -0.0790 0.7721 -0.1581 0.051 Uiso 1 1 calc R . .
C12 C 0.09941(18) 0.7741(3) -0.20322(17) 0.0426(8) Uani 1 1 d . . .
H12A H 0.1226 0.7695 -0.2477 0.051 Uiso 1 1 calc R . .
C25 C 0.08746(17) 0.8724(3) 0.15268(18) 0.0387(7) Uani 1 1 d . . .
H25A H 0.1103 0.9568 0.1542 0.046 Uiso 1 1 calc R . .
C8 C 0.38321(17) 0.8258(3) -0.05824(18) 0.0396(7) Uani 1 1 d . . .
C27 C -0.00719(19) 0.7231(4) 0.19214(19) 0.0493(9) Uani 1 1 d . . .
H27A H -0.0482 0.7060 0.2195 0.059 Uiso 1 1 calc R . .
C23 C 0.30493(19) 0.9520(3) 0.19907(19) 0.0524(9) Uani 1 1 d . . .
H23A H 0.3389 1.0050 0.2420 0.079 Uiso 1 1 calc R . .
H23B H 0.3399 0.8909 0.1795 0.079 Uiso 1 1 calc R . .
H23C H 0.2646 0.9038 0.2197 0.079 Uiso 1 1 calc R . .
C13 C 0.01347(19) 0.7638(3) -0.21487(19) 0.0467(8) Uani 1 1 d . . .
H13A H -0.0207 0.7487 -0.2669 0.056 Uiso 1 1 calc R . .
N2 N 0.29949(13) 0.7957(2) -0.05392(13) 0.0332(6) Uani 1 1 d . . .
C17 C 0.20611(15) 0.9911(3) 0.05871(16) 0.0316(6) Uani 1 1 d . . .
N1 N 0.41727(14) 0.6672(3) 0.04616(15) 0.0425(6) Uani 1 1 d . . .
C7 C 0.4048(2) 0.9166(4) -0.1085(2) 0.0554(9) Uani 1 1 d . . .
H7A H 0.3640 0.9672 -0.1436 0.066 Uiso 1 1 calc R . .
C4 C 0.52986(19) 0.7627(4) -0.0049(2) 0.0587(10) Uani 1 1 d . . .
C1 C 0.4728(2) 0.5865(4) 0.09321(19) 0.0557(10) Uani 1 1 d . . .
H1A H 0.4545 0.5262 0.1264 0.067 Uiso 1 1 calc R . .
C2 C 0.5577(2) 0.5894(4) 0.0945(2) 0.0685(12) Uani 1 1 d . . .
H2A H 0.5948 0.5310 0.1277 0.082 Uiso 1 1 calc R . .
C21 C 0.27495(19) 1.1755(3) 0.1375(2) 0.0517(9) Uani 1 1 d . . .
H21A H 0.3094 1.2095 0.1854 0.062 Uiso 1 1 calc R . .
C19 C 0.1874(2) 1.2129(3) 0.0039(2) 0.0557(9) Uani 1 1 d . . .
H19A H 0.1638 1.2703 -0.0387 0.067 Uiso 1 1 calc R . .
C18 C 0.17063(19) 1.0791(3) -0.0035(2) 0.0456(8) Uani 1 1 d . . .
H18A H 0.1348 1.0471 -0.0512 0.055 Uiso 1 1 calc R . .
C20 C 0.2395(2) 1.2604(3) 0.0751(3) 0.0578(10) Uani 1 1 d . . .
H20A H 0.2506 1.3506 0.0810 0.069 Uiso 1 1 calc R . .
C6 C 0.4902(2) 0.9328(4) -0.1066(2) 0.0710(12) Uani 1 1 d . . .
H6A H 0.5056 0.9960 -0.1399 0.085 Uiso 1 1 calc R . .
C5 C 0.5498(2) 0.8580(5) -0.0572(3) 0.0753(13) Uani 1 1 d . . .
H5A H 0.6055 0.8699 -0.0578 0.090 Uiso 1 1 calc R . .
C26 C 0.02678(19) 0.8468(4) 0.19437(19) 0.0501(9) Uani 1 1 d . . .
H26A H 0.0093 0.9138 0.2238 0.060 Uiso 1 1 calc R . .
C3 C 0.5859(2) 0.6764(5) 0.0476(2) 0.0734(13) Uani 1 1 d . . .
H3A H 0.6427 0.6796 0.0499 0.088 Uiso 1 1 calc R . .
Br2 Br 0.21143(3) 1.12578(4) -0.22432(3) 0.07335(14) Uani 1 1 d . . .
O O 0.2127(3) 1.4437(4) -0.1418(2) 0.1153(11) Uiso 1 1 d D . .
H100 H 0.1665(11) 1.445(3) -0.1824(13) 0.051(9) Uiso 1 1 d D . .
H200 H 0.256(2) 1.410(8) -0.159(4) 0.33(5) Uiso 1 1 d D . .

loop_
_atom_site_aniso_label
_atom_site_aniso_U_11
_atom_site_aniso_U_22
_atom_site_aniso_U_33
_atom_site_aniso_U_23
_atom_site_aniso_U_13
_atom_site_aniso_U_12
Ni 0.02661(18) 0.0362(2) 0.0284(2) -0.00219(16) 0.00229(14) 0.00319(15)
Br1 0.03809(17) 0.0499(2) 0.03887(19) 0.00973(15) -0.00189(13) -0.00242(14)
P 0.0268(3) 0.0309(4) 0.0254(4) -0.0024(3) 0.0035(3) -0.0005(3)
C16 0.0272(13) 0.0279(16) 0.0299(15) -0.0011(12) 0.0021(11) 0.0007(12)
C30 0.0356(16) 0.036(2) 0.065(2) -0.0029(17) 0.0041(15) -0.0048(14)
C24 0.0231(13) 0.0387(18) 0.0278(15) 0.0006(13) 0.0032(11) -0.0010(12)
C10 0.0380(16) 0.0404(19) 0.0293(16) -0.0028(14) 0.0090(13) -0.0001(13)
C28 0.0373(17) 0.050(2) 0.047(2) 0.0144(17) 0.0061(15) -0.0081(15)
C22 0.0291(15) 0.042(2) 0.0429(18) -0.0105(15) 0.0109(13) -0.0027(13)
C9 0.0346(16) 0.058(2) 0.0355(17) -0.0175(16) 0.0112(14) -0.0014(15)
C15 0.0342(15) 0.0410(19) 0.0342(17) 0.0044(14) 0.0068(13) 0.0016(13)
C11 0.0329(14) 0.0311(17) 0.0313(16) 0.0002(13) 0.0029(12) 0.0021(13)
C29 0.0267(14) 0.0350(18) 0.0359(16) 0.0042(14) -0.0003(12) 0.0025(12)
C14 0.0290(14) 0.048(2) 0.0442(19) 0.0096(16) -0.0046(14) -0.0020(14)
C12 0.0467(18) 0.051(2) 0.0278(16) 0.0034(15) 0.0045(13) 0.0026(15)
C25 0.0381(16) 0.0421(19) 0.0366(17) -0.0054(14) 0.0109(14) -0.0006(14)
C8 0.0331(15) 0.053(2) 0.0348(17) -0.0092(15) 0.0125(13) -0.0039(14)
C27 0.0400(18) 0.066(3) 0.045(2) 0.0091(18) 0.0176(15) -0.0032(17)
C23 0.0500(19) 0.053(2) 0.048(2) -0.0156(17) 0.0006(16) -0.0031(16)
C13 0.0445(18) 0.052(2) 0.0329(18) 0.0055(15) -0.0094(14) -0.0010(15)
N2 0.0301(12) 0.0378(15) 0.0308(13) -0.0056(11) 0.0063(10) 0.0003(10)
C17 0.0316(14) 0.0291(16) 0.0369(17) -0.0042(13) 0.0138(12) -0.0001(12)
N1 0.0318(13) 0.0561(17) 0.0354(14) -0.0128(13) 0.0009(11) 0.0108(12)
C7 0.0472(19) 0.075(3) 0.047(2) -0.0045(19) 0.0170(16) -0.0073(18)
C4 0.0330(17) 0.097(3) 0.047(2) -0.025(2) 0.0120(16) 0.0011(19)
C1 0.0484(19) 0.076(3) 0.0379(19) -0.0104(18) 0.0023(15) 0.0212(18)
C2 0.039(2) 0.107(4) 0.051(2) -0.022(2) -0.0041(17) 0.033(2)
C21 0.0389(18) 0.043(2) 0.075(3) -0.022(2) 0.0175(17) -0.0071(15)
C19 0.062(2) 0.039(2) 0.073(3) 0.0096(19) 0.029(2) 0.0075(17)
C18 0.0500(19) 0.039(2) 0.048(2) 0.0026(16) 0.0122(15) 0.0000(15)
C20 0.050(2) 0.032(2) 0.098(3) -0.010(2) 0.031(2) -0.0021(16)
C6 0.057(2) 0.097(3) 0.069(3) -0.004(2) 0.034(2) -0.021(2)
C5 0.038(2) 0.120(4) 0.075(3) -0.020(3) 0.028(2) -0.010(2)
C26 0.0460(19) 0.068(3) 0.040(2) -0.0069(18) 0.0172(16) 0.0041(18)
C3 0.0334(19) 0.122(4) 0.062(3) -0.032(3) 0.0059(18) 0.014(2)
Br2 0.0812(3) 0.0635(3) 0.0860(3) 0.0123(2) 0.0409(2) 0.0092(2)

loop_
_geom_bond_atom_site_label_1
_geom_bond_atom_site_label_2
_geom_bond_distance
_geom_bond_site_symmetry_2
_geom_bond_publ_flag
Ni N2 1.897(2) . ?
Ni N1 1.976(2) . ?
Ni P 2.1799(8) . ?
Ni Br1 2.2888(5) . ?
P C24 1.819(3) . ?
P C17 1.822(3) . ?
P C16 1.823(3) . ?
C16 C15 1.392(3) . ?
C16 C11 1.399(4) . ?
C30 C29 1.498(4) . ?
C24 C25 1.394(4) . ?
C24 C29 1.401(4) . ?
C10 N2 1.287(3) . ?
C10 C11 1.451(4) . ?
C28 C27 1.372(4) . ?
C28 C29 1.399(4) . ?
C22 C21 1.396(4) . ?
C22 C17 1.409(4) . ?
C22 C23 1.488(4) . ?
C9 N1 1.364(4) . ?
C9 C8 1.396(4) . ?
C9 C4 1.415(4) . ?
C15 C14 1.382(4) . ?
C11 C12 1.392(4) . ?
C14 C13 1.372(4) . ?
C12 C13 1.386(4) . ?
C25 C26 1.390(4) . ?
C8 C7 1.360(4) . ?
C8 N2 1.435(3) . ?
C27 C26 1.366(5) . ?
C17 C18 1.390(4) . ?
N1 C1 1.330(4) . ?
C7 C6 1.410(5) . ?
C4 C5 1.404(5) . ?
C4 C3 1.410(5) . ?
C1 C2 1.396(5) . ?
C2 C3 1.345(6) . ?
C21 C20 1.372(5) . ?
C19 C20 1.378(5) . ?
C19 C18 1.379(4) . ?
C6 C5 1.350(5) . ?
